data_7230833
loop_
_publ_author_name
'Lisac, Katarina'
'Cin\<ci\'c, Dominik'

_publ_section_title
;
 Simple design for metal-based halogen-bonded cocrystals utilizing the
 M--Cl&#x22EF;I motif
;
_journal_issue 39
_journal_name_full CrystEngComm
_journal_page_first 5955
_journal_paper_doi 10.1039/C8CE00754C
_journal_volume 20
_journal_year 2018
_chemical_formula_moiety 'C24 H16 Cl2 Co N4, 3(C6 F3 I3)'
_chemical_formula_sum 'C42 H16 Cl2 Co F9 I9 N4'
_chemical_formula_weight 2019.52
_space_group_crystal_system triclinic
_space_group_IT_number 2
_space_group_name_Hall '-P 1'
_space_group_name_H-M_alt 'P -1'
_symmetry_space_group_name_Hall '-P 1'
_symmetry_space_group_name_H-M 'P -1'
_atom_sites_solution_hydrogens geom
_audit_creation_method SHELXL-2014/7
_audit_update_record
;
2018-05-07 deposited with the CCDC.
2018-06-05 downloaded from the CCDC.
;
_cell_angle_alpha 100.877(4)
_cell_angle_beta 99.440(4)
_cell_angle_gamma 96.238(4)
_cell_formula_units_Z 2
_cell_length_a 9.5760(4)
_cell_length_b 13.1124(6)
_cell_length_c 21.2891(10)
_cell_measurement_reflns_used 4612
_cell_measurement_temperature 295
_cell_measurement_theta_max 29.9100
_cell_measurement_theta_min 4.5120
_cell_volume 2562.5(2)
_computing_structure_refinement 'SHELXL-2014/7 (Sheldrick, 2014)'
_diffrn_ambient_temperature 295
_diffrn_detector_area_resol_mean 16.3426
_diffrn_measured_fraction_theta_full 0.995
_diffrn_measured_fraction_theta_max 0.995
_diffrn_measurement_device_type 'Xcalibur, Sapphire3'
_diffrn_radiation_type MoK\a
_diffrn_radiation_wavelength 0.71073
_diffrn_reflns_av_R_equivalents 0.0485
_diffrn_reflns_av_unetI/netI 0.0620
_diffrn_reflns_Laue_measured_fraction_full 0.995
_diffrn_reflns_Laue_measured_fraction_max 0.995
_diffrn_reflns_limit_h_max 11
_diffrn_reflns_limit_h_min -11
_diffrn_reflns_limit_k_max 16
_diffrn_reflns_limit_k_min -16
_diffrn_reflns_limit_l_max 26
_diffrn_reflns_limit_l_min -25
_diffrn_reflns_number 28288
_diffrn_reflns_point_group_measured_fraction_full 0.995
_diffrn_reflns_point_group_measured_fraction_max 0.995
_diffrn_reflns_theta_full 25.242
_diffrn_reflns_theta_max 25.999
_diffrn_reflns_theta_min 4.153
_diffrn_source 'fine-focus sealed X-ray tube'
_exptl_absorpt_coefficient_mu 5.929
_exptl_absorpt_correction_T_max 1.00000
_exptl_absorpt_correction_T_min 0.27174
_exptl_absorpt_correction_type multi-scan
_exptl_absorpt_process_details
;
CrysAlisPro 1.171.38.43 (Rigaku Oxford Diffraction, 2015)
Empirical absorption correction using spherical harmonics,
 implemented in SCALE3 ABSPACK scaling algorithm.
;
_exptl_crystal_colour red
_exptl_crystal_density_diffrn 2.617
_exptl_crystal_description plate
_exptl_crystal_F_000 1830
_exptl_crystal_size_max 0.50
_exptl_crystal_size_mid 0.24
_exptl_crystal_size_min 0.071
_refine_diff_density_max 1.276
_refine_diff_density_min -1.584
_refine_diff_density_rms 0.207
_refine_ls_extinction_method none
_refine_ls_goodness_of_fit_ref 1.028
_refine_ls_hydrogen_treatment constr
_refine_ls_matrix_type full
_refine_ls_number_parameters 604
_refine_ls_number_reflns 10011
_refine_ls_number_restraints 0
_refine_ls_restrained_S_all 1.028
_refine_ls_R_factor_all 0.0858
_refine_ls_R_factor_gt 0.0485
_refine_ls_shift/su_max 0.001
_refine_ls_shift/su_mean 0.000
_refine_ls_structure_factor_coef Fsqd
_refine_ls_weighting_details 'w=1/[\s^2^(Fo^2^)+(0.0424P)^2^] where P=(Fo^2^+2Fc^2^)/3'
_refine_ls_weighting_scheme calc
_refine_ls_wR_factor_gt 0.0973
_refine_ls_wR_factor_ref 0.1161
_reflns_Friedel_coverage 0.000
_reflns_number_gt 6539
_reflns_number_total 10011
_reflns_threshold_expression 'I > 2\s(I)'
_cod_data_source_file c8ce00754c2.cif
_cod_data_source_block shelx_CCDC10
_cod_depositor_comments 'Adding full bibliography for 7230823--7230834.cif.'
_cod_database_code 7230833
_shelx_shelxl_version_number 2014/7
_shelx_space_group_comment
;
The symmetry employed for this shelxl refinement is uniquely defined
by the following loop, which should always be used as a source of
symmetry information in preference to the above space-group names.
They are only intended as comments.
;

loop_
_space_group_symop_operation_xyz
'x, y, z'
'-x, -y, -z'

loop_
_atom_site_label
_atom_site_type_symbol
_atom_site_fract_x
_atom_site_fract_y
_atom_site_fract_z
_atom_site_U_iso_or_equiv
_atom_site_adp_type
_atom_site_occupancy
_atom_site_site_symmetry_order
_atom_site_calc_flag
_atom_site_refinement_flags_posn
_atom_site_refinement_flags_adp
I6 I 0.41065(6) 1.07890(5) 0.69169(3) 0.05741(17) Uani 1 1 d . .
I1 I 0.30475(7) 0.12951(5) 0.22268(3) 0.06013(18) Uani 1 1 d . .
I2 I 0.36928(7) 0.59372(5) 0.26020(4) 0.0713(2) Uani 1 1 d . .
I4 I 0.69721(7) 0.82243(7) 0.50088(3) 0.0797(2) Uani 1 1 d . .
I9 I 0.22811(8) 0.83049(6) 0.79181(3) 0.0782(2) Uani 1 1 d . .
I7 I 0.13804(8) 0.35874(6) 0.73970(3) 0.0794(2) Uani 1 1 d . .
I5 I 0.05990(7) 0.80406(7) 0.44105(3) 0.0806(2) Uani 1 1 d . .
I8 I 0.42339(8) 0.58576(7) 0.56327(3) 0.0819(2) Uani 1 1 d . .
I3 I 0.03805(7) 0.37849(8) 0.43071(3) 0.0868(3) Uani 1 1 d . .
Co1 Co 0.69743(9) 0.20063(7) -0.09069(4) 0.0298(2) Uani 1 1 d . .
Cl1 Cl 0.51158(18) 0.24318(15) -0.16968(8) 0.0393(4) Uani 1 1 d . .
Cl2 Cl 0.58192(18) 0.02768(14) -0.09600(9) 0.0422(4) Uani 1 1 d . .
F3 F 0.1231(5) 0.1876(4) 0.3367(2) 0.0708(15) Uani 1 1 d . .
F1 F 0.3888(6) 0.3592(4) 0.2125(3) 0.0761(16) Uani 1 1 d . .
F9 F 0.1376(6) 0.5961(4) 0.8031(2) 0.0744(16) Uani 1 1 d . .
F6 F 0.6416(5) 0.9809(4) 0.6216(2) 0.0692(15) Uani 1 1 d . .
F8 F 0.3595(6) 0.7709(4) 0.6663(2) 0.0738(15) Uani 1 1 d . .
F5 F 0.1439(5) 0.9586(5) 0.5807(2) 0.0722(16) Uani 1 1 d . .
N4 N 0.8846(6) 0.1679(5) -0.0291(3) 0.0364(14) Uani 1 1 d . .
F4 F 0.3724(6) 0.7673(5) 0.4299(2) 0.0811(17) Uani 1 1 d . .
F7 F 0.2890(6) 0.4054(4) 0.6247(2) 0.0747(16) Uani 1 1 d . .
N1 N 0.6230(5) 0.2755(5) -0.0059(3) 0.0302(13) Uani 1 1 d . .
N2 N 0.7957(6) 0.3656(5) -0.0738(3) 0.0339(14) Uani 1 1 d . .
N3 N 0.8358(6) 0.1568(4) -0.1583(3) 0.0311(13) Uani 1 1 d . .
F2 F 0.1817(6) 0.5544(4) 0.3693(3) 0.0807(17) Uani 1 1 d . .
C24 C 0.9908(7) 0.1383(6) -0.0621(3) 0.0340(16) Uani 1 1 d . .
C13 C 0.9049(8) 0.1675(6) 0.0338(4) 0.0414(18) Uani 1 1 d . .
H13 H 0.8330 0.1859 0.0565 0.050 Uiso 1 1 calc R U
C11 C 0.7469(7) 0.4299(6) -0.0257(3) 0.0363(17) Uani 1 1 d . .
C36 C 0.3927(9) 0.9720(7) 0.6032(4) 0.049(2) Uani 1 1 d . .
C26 C 0.2561(8) 0.2691(6) 0.2730(4) 0.0428(18) Uani 1 1 d . .
C23 C 0.9649(7) 0.1353(5) -0.1294(4) 0.0354(17) Uani 1 1 d . .
C12 C 0.6583(7) 0.3806(6) 0.0108(3) 0.0309(16) Uani 1 1 d . .
C1 C 0.5469(7) 0.2286(6) 0.0301(3) 0.0403(18) Uani 1 1 d . .
H1 H 0.5249 0.1559 0.0197 0.048 Uiso 1 1 calc R U
C19 C 1.0710(8) 0.1079(6) -0.1663(4) 0.048(2) Uani 1 1 d . .
C42 C 0.2514(9) 0.6875(7) 0.7360(4) 0.048(2) Uani 1 1 d . .
C22 C 0.8122(8) 0.1509(6) -0.2212(3) 0.0407(18) Uani 1 1 d . .
H22 H 0.7248 0.1661 -0.2406 0.049 Uiso 1 1 calc R U
C16 C 1.1178(8) 0.1102(6) -0.0308(4) 0.0426(19) Uani 1 1 d . .
C14 C 1.0278(8) 0.1409(7) 0.0681(4) 0.052(2) Uani 1 1 d . .
H14 H 1.0369 0.1421 0.1125 0.062 Uiso 1 1 calc R U
C10 C 0.8810(8) 0.4101(6) -0.1065(4) 0.0432(19) Uani 1 1 d . .
H10 H 0.9158 0.3672 -0.1385 0.052 Uiso 1 1 calc R U
C7 C 0.7860(7) 0.5384(6) -0.0112(4) 0.0411(18) Uani 1 1 d . .
C4 C 0.6120(7) 0.4429(6) 0.0625(3) 0.0372(17) Uani 1 1 d . .
C3 C 0.5306(8) 0.3909(7) 0.0997(4) 0.049(2) Uani 1 1 d . .
H3 H 0.4998 0.4289 0.1350 0.059 Uiso 1 1 calc R U
C35 C 0.2630(9) 0.9316(7) 0.5621(4) 0.051(2) Uani 1 1 d . .
C15 C 1.1357(8) 0.1129(6) 0.0359(4) 0.048(2) Uani 1 1 d . .
H15 H 1.2191 0.0960 0.0582 0.057 Uiso 1 1 calc R U
C9 C 0.9220(8) 0.5183(7) -0.0957(4) 0.054(2) Uani 1 1 d . .
H9 H 0.9822 0.5464 -0.1202 0.065 Uiso 1 1 calc R U
C32 C 0.5103(9) 0.8707(7) 0.5258(4) 0.050(2) Uani 1 1 d . .
C33 C 0.3793(10) 0.8340(7) 0.4869(4) 0.054(2) Uani 1 1 d . .
C2 C 0.4980(8) 0.2849(7) 0.0832(4) 0.050(2) Uani 1 1 d . .
H2 H 0.4436 0.2496 0.1070 0.060 Uiso 1 1 calc R U
C38 C 0.2140(8) 0.4976(7) 0.7153(4) 0.049(2) Uani 1 1 d . .
C28 C 0.2852(9) 0.4605(6) 0.2899(4) 0.050(2) Uani 1 1 d . .
C27 C 0.3080(9) 0.3625(7) 0.2589(4) 0.049(2) Uani 1 1 d . .
C37 C 0.5141(8) 0.9412(7) 0.5834(4) 0.047(2) Uani 1 1 d . .
C43 C 0.2027(9) 0.5945(7) 0.7512(4) 0.052(2) Uani 1 1 d . .
C31 C 0.1779(8) 0.2755(7) 0.3209(4) 0.049(2) Uani 1 1 d . .
C41 C 0.3140(9) 0.6811(7) 0.6827(4) 0.050(2) Uani 1 1 d . .
C20 C 1.0394(9) 0.1021(6) -0.2333(4) 0.055(2) Uani 1 1 d . .
H20 H 1.1064 0.0837 -0.2588 0.066 Uiso 1 1 calc R U
C6 C 0.7321(9) 0.6000(7) 0.0406(4) 0.053(2) Uani 1 1 d . .
H6 H 0.7556 0.6726 0.0502 0.063 Uiso 1 1 calc R U
C21 C 0.9105(9) 0.1231(7) -0.2613(4) 0.051(2) Uani 1 1 d . .
H21 H 0.8881 0.1191 -0.3059 0.062 Uiso 1 1 calc R U
C18 C 1.2021(8) 0.0838(6) -0.1326(5) 0.055(2) Uani 1 1 d . .
H18 H 1.2738 0.0675 -0.1558 0.066 Uiso 1 1 calc R U
C34 C 0.2535(9) 0.8630(7) 0.5042(4) 0.053(2) Uani 1 1 d . .
C5 C 0.6491(8) 0.5544(7) 0.0751(4) 0.049(2) Uani 1 1 d . .
H5 H 0.6146 0.5959 0.1079 0.059 Uiso 1 1 calc R U
C29 C 0.2046(9) 0.4625(8) 0.3378(4) 0.053(2) Uani 1 1 d . .
C17 C 1.2242(8) 0.0839(6) -0.0689(5) 0.055(2) Uani 1 1 d . .
H17 H 1.3098 0.0667 -0.0491 0.066 Uiso 1 1 calc R U
C30 C 0.1503(8) 0.3719(8) 0.3538(4) 0.053(2) Uani 1 1 d . .
C40 C 0.3307(9) 0.5884(7) 0.6453(4) 0.049(2) Uani 1 1 d . .
C8 C 0.8721(9) 0.5822(7) -0.0486(4) 0.055(2) Uani 1 1 d . .
H8 H 0.8956 0.6547 -0.0415 0.066 Uiso 1 1 calc R U
C39 C 0.2798(9) 0.4984(7) 0.6612(4) 0.050(2) Uani 1 1 d . .

loop_
_atom_site_aniso_label
_atom_site_aniso_U_11
_atom_site_aniso_U_22
_atom_site_aniso_U_33
_atom_site_aniso_U_23
_atom_site_aniso_U_13
_atom_site_aniso_U_12
I6 0.0639(4) 0.0569(4) 0.0481(3) -0.0040(3) 0.0191(3) 0.0076(3)
I1 0.0805(4) 0.0374(3) 0.0576(4) 0.0031(3) 0.0032(3) 0.0144(3)
I2 0.0809(4) 0.0404(4) 0.0929(5) 0.0228(3) 0.0084(4) 0.0067(3)
I4 0.0850(5) 0.1001(6) 0.0703(4) 0.0206(4) 0.0336(4) 0.0509(4)
I9 0.1157(6) 0.0520(4) 0.0686(4) 0.0014(3) 0.0309(4) 0.0191(4)
I7 0.1096(6) 0.0536(4) 0.0681(4) 0.0195(3) 0.0054(4) -0.0128(4)
I5 0.0681(4) 0.1095(6) 0.0523(4) 0.0077(4) 0.0045(3) -0.0124(4)
I8 0.0943(5) 0.1027(6) 0.0579(4) 0.0172(4) 0.0372(4) 0.0194(4)
I3 0.0679(4) 0.1508(8) 0.0566(4) 0.0288(4) 0.0301(3) 0.0411(5)
Co1 0.0314(5) 0.0271(5) 0.0310(5) 0.0033(4) 0.0094(4) 0.0048(4)
Cl1 0.0450(10) 0.0360(10) 0.0363(9) 0.0038(8) 0.0059(8) 0.0127(8)
Cl2 0.0399(10) 0.0280(10) 0.0569(12) 0.0039(8) 0.0098(8) 0.0055(8)
F3 0.079(4) 0.070(4) 0.070(3) 0.030(3) 0.023(3) -0.005(3)
F1 0.118(4) 0.056(4) 0.070(3) 0.017(3) 0.058(3) 0.014(3)
F9 0.093(4) 0.072(4) 0.062(3) 0.012(3) 0.039(3) 0.000(3)
F6 0.051(3) 0.090(4) 0.059(3) -0.001(3) 0.008(2) 0.012(3)
F8 0.099(4) 0.058(4) 0.065(3) 0.014(3) 0.029(3) -0.004(3)
F5 0.054(3) 0.094(4) 0.064(3) -0.002(3) 0.019(3) 0.015(3)
N4 0.038(3) 0.027(3) 0.044(4) 0.006(3) 0.008(3) 0.005(3)
F4 0.093(4) 0.088(4) 0.054(3) -0.015(3) 0.024(3) 0.012(3)
F7 0.109(4) 0.048(3) 0.067(3) 0.000(3) 0.023(3) 0.022(3)
N1 0.028(3) 0.033(4) 0.029(3) 0.003(3) 0.011(2) 0.001(3)
N2 0.031(3) 0.031(3) 0.038(3) 0.002(3) 0.009(3) 0.001(3)
N3 0.034(3) 0.024(3) 0.038(3) 0.007(3) 0.012(3) 0.006(3)
F2 0.105(4) 0.065(4) 0.075(4) -0.002(3) 0.029(3) 0.040(3)
C24 0.027(4) 0.030(4) 0.044(4) 0.005(3) 0.006(3) 0.005(3)
C13 0.038(4) 0.044(5) 0.042(4) 0.011(4) 0.005(3) 0.005(4)
C11 0.030(4) 0.030(4) 0.042(4) 0.001(3) -0.003(3) 0.002(3)
C36 0.055(5) 0.052(6) 0.042(5) 0.008(4) 0.017(4) 0.010(4)
C26 0.058(5) 0.036(5) 0.037(4) 0.009(3) 0.015(4) 0.005(4)
C23 0.033(4) 0.024(4) 0.051(5) 0.008(3) 0.016(3) 0.001(3)
C12 0.028(4) 0.033(4) 0.032(4) 0.004(3) 0.007(3) 0.008(3)
C1 0.037(4) 0.038(5) 0.046(4) 0.008(4) 0.013(3) 0.004(3)
C19 0.041(5) 0.031(5) 0.072(6) 0.003(4) 0.027(4) 0.002(4)
C42 0.062(5) 0.040(5) 0.044(5) 0.009(4) 0.011(4) 0.011(4)
C22 0.054(5) 0.033(4) 0.036(4) 0.006(3) 0.015(4) 0.005(4)
C16 0.039(4) 0.021(4) 0.066(5) 0.008(4) 0.009(4) 0.001(3)
C14 0.049(5) 0.052(6) 0.052(5) 0.017(4) -0.003(4) 0.006(4)
C10 0.046(4) 0.046(5) 0.042(4) 0.014(4) 0.021(4) -0.001(4)
C7 0.031(4) 0.042(5) 0.046(4) 0.006(4) 0.001(3) 0.005(4)
C4 0.036(4) 0.037(5) 0.038(4) 0.003(3) 0.011(3) 0.010(3)
C3 0.047(5) 0.059(6) 0.038(4) -0.005(4) 0.018(4) 0.009(4)
C35 0.055(5) 0.057(6) 0.044(5) 0.008(4) 0.014(4) 0.018(4)
C15 0.038(4) 0.031(5) 0.069(6) 0.014(4) -0.011(4) 0.005(3)
C9 0.051(5) 0.048(6) 0.067(6) 0.025(5) 0.016(4) -0.010(4)
C32 0.057(5) 0.057(6) 0.045(5) 0.011(4) 0.024(4) 0.021(4)
C33 0.082(7) 0.047(5) 0.038(5) 0.006(4) 0.020(4) 0.017(5)
C2 0.052(5) 0.058(6) 0.043(5) 0.008(4) 0.026(4) -0.001(4)
C38 0.051(5) 0.047(5) 0.047(5) 0.012(4) 0.008(4) -0.001(4)
C28 0.061(5) 0.037(5) 0.047(5) 0.003(4) 0.002(4) 0.008(4)
C27 0.071(6) 0.042(5) 0.043(5) 0.011(4) 0.024(4) 0.019(4)
C37 0.044(5) 0.059(6) 0.037(4) 0.008(4) 0.005(4) 0.011(4)
C43 0.060(5) 0.050(6) 0.046(5) 0.010(4) 0.014(4) 0.010(4)
C31 0.054(5) 0.060(6) 0.033(4) 0.019(4) 0.000(4) 0.005(4)
C41 0.064(5) 0.036(5) 0.049(5) 0.013(4) 0.006(4) -0.004(4)
C20 0.060(6) 0.040(5) 0.071(6) -0.002(4) 0.048(5) 0.002(4)
C6 0.059(5) 0.029(5) 0.062(6) -0.005(4) 0.004(4) 0.010(4)
C21 0.062(6) 0.055(6) 0.042(5) 0.006(4) 0.029(4) 0.007(4)
C18 0.031(4) 0.038(5) 0.097(8) 0.002(5) 0.025(5) 0.009(4)
C34 0.056(5) 0.057(6) 0.041(5) 0.010(4) 0.007(4) -0.001(4)
C5 0.056(5) 0.045(5) 0.043(5) -0.010(4) 0.012(4) 0.023(4)
C29 0.056(5) 0.062(6) 0.042(5) 0.003(4) 0.014(4) 0.024(5)
C17 0.032(4) 0.030(5) 0.096(7) 0.001(5) 0.001(5) 0.012(4)
C30 0.047(5) 0.081(7) 0.037(4) 0.015(5) 0.016(4) 0.017(5)
C40 0.053(5) 0.044(5) 0.055(5) 0.010(4) 0.019(4) 0.011(4)
C8 0.056(5) 0.029(5) 0.075(6) 0.005(4) 0.015(5) -0.002(4)
C39 0.057(5) 0.045(5) 0.044(5) -0.001(4) 0.001(4) 0.019(4)

loop_
_atom_type_symbol
_atom_type_description
_atom_type_scat_dispersion_real
_atom_type_scat_dispersion_imag
_atom_type_scat_source
C C 0.0033 0.0016 'International Tables Vol C Tables 4.2.6.8 and 6.1.1.4'
H H 0.0000 0.0000 'International Tables Vol C Tables 4.2.6.8 and 6.1.1.4'
N N 0.0061 0.0033 'International Tables Vol C Tables 4.2.6.8 and 6.1.1.4'
F F 0.0171 0.0103 'International Tables Vol C Tables 4.2.6.8 and 6.1.1.4'
Cl Cl 0.1484 0.1585 'International Tables Vol C Tables 4.2.6.8 and 6.1.1.4'
Co Co 0.3494 0.9721 'International Tables Vol C Tables 4.2.6.8 and 6.1.1.4'
I I -0.4742 1.8119 'International Tables Vol C Tables 4.2.6.8 and 6.1.1.4'

loop_
_geom_angle_atom_site_label_1
_geom_angle_atom_site_label_2
_geom_angle_atom_site_label_3
_geom_angle
N1 Co1 N3 161.3(2)
N1 Co1 N4 90.4(2)
N3 Co1 N4 76.8(2)
N1 Co1 N2 76.2(2)
N3 Co1 N2 90.0(2)
N4 Co1 N2 89.5(2)
N1 Co1 Cl2 96.60(16)
N3 Co1 Cl2 96.77(16)
N4 Co1 Cl2 89.39(17)
N2 Co1 Cl2 172.72(16)
N1 Co1 Cl1 95.87(15)
N3 Co1 Cl1 95.88(15)
N4 Co1 Cl1 171.78(17)
N2 Co1 Cl1 86.78(15)
Cl2 Co1 Cl1 95.19(7)
C13 N4 C24 117.3(6)
C13 N4 Co1 128.6(5)
C24 N4 Co1 114.0(4)
C1 N1 C12 118.3(6)
C1 N1 Co1 126.6(5)
C12 N1 Co1 115.1(4)
C10 N2 C11 117.6(6)
C10 N2 Co1 129.3(5)
C11 N2 Co1 112.7(4)
C22 N3 C23 118.2(6)
C22 N3 Co1 128.2(5)
C23 N3 Co1 113.6(4)
N4 C24 C23 116.5(6)
N4 C24 C16 122.2(7)
C23 C24 C16 121.3(6)
N4 C13 C14 123.7(7)
N4 C13 H13 118.1
C14 C13 H13 118.1
N2 C11 C7 121.9(7)
N2 C11 C12 117.1(6)
C7 C11 C12 120.9(7)
C37 C36 C35 117.4(7)
C37 C36 I6 119.6(6)
C35 C36 I6 123.0(6)
C31 C26 C27 116.4(8)
C31 C26 I1 124.3(6)
C27 C26 I1 119.2(5)
N3 C23 C24 119.1(6)
N3 C23 C19 121.2(7)
C24 C23 C19 119.7(7)
N1 C12 C4 122.9(6)
N1 C12 C11 118.1(6)
C4 C12 C11 119.0(7)
N1 C1 C2 122.5(7)
N1 C1 H1 118.8
C2 C1 H1 118.8
C20 C19 C23 118.0(7)
C20 C19 C18 124.2(7)
C23 C19 C18 117.8(8)
C41 C42 C43 116.9(8)
C41 C42 I9 122.0(7)
C43 C42 I9 121.1(6)
N3 C22 C21 124.1(7)
N3 C22 H22 118.0
C21 C22 H22 118.0
C15 C16 C24 118.5(7)
C15 C16 C17 123.5(7)
C24 C16 C17 118.0(8)
C15 C14 C13 119.5(8)
C15 C14 H14 120.3
C13 C14 H14 120.3
N2 C10 C9 123.6(7)
N2 C10 H10 118.2
C9 C10 H10 118.2
C8 C7 C11 118.4(7)
C8 C7 C6 123.1(8)
C11 C7 C6 118.5(7)
C12 C4 C3 117.4(7)
C12 C4 C5 119.3(7)
C3 C4 C5 123.3(7)
C2 C3 C4 119.2(7)
C2 C3 H3 120.4
C4 C3 H3 120.4
F5 C35 C34 119.3(7)
F5 C35 C36 118.5(7)
C34 C35 C36 122.2(7)
C14 C15 C16 118.8(7)
C14 C15 H15 120.6
C16 C15 H15 120.6
C8 C9 C10 118.8(7)
C8 C9 H9 120.6
C10 C9 H9 120.6
C33 C32 C37 117.3(7)
C33 C32 I4 122.1(6)
C37 C32 I4 120.7(6)
F4 C33 C32 118.6(7)
F4 C33 C34 118.9(8)
C32 C33 C34 122.5(7)
C3 C2 C1 119.6(7)
C3 C2 H2 120.2
C1 C2 H2 120.2
C43 C38 C39 116.0(8)
C43 C38 I7 122.1(6)
C39 C38 I7 121.9(6)
C29 C28 C27 116.6(8)
C29 C28 I2 124.4(6)
C27 C28 I2 119.0(6)
F1 C27 C26 118.1(7)
F1 C27 C28 117.3(8)
C26 C27 C28 124.6(7)
F6 C37 C36 118.7(7)
F6 C37 C32 118.6(7)
C36 C37 C32 122.7(7)
F9 C43 C42 119.4(8)
F9 C43 C38 117.3(8)
C42 C43 C38 123.3(8)
F3 C31 C26 119.5(8)
F3 C31 C30 118.7(7)
C26 C31 C30 121.8(8)
F8 C41 C42 117.8(8)
F8 C41 C40 118.9(8)
C42 C41 C40 123.3(8)
C21 C20 C19 120.1(7)
C21 C20 H20 120.0
C19 C20 H20 120.0
C5 C6 C7 121.1(8)
C5 C6 H6 119.5
C7 C6 H6 119.5
C20 C21 C22 118.4(8)
C20 C21 H21 120.8
C22 C21 H21 120.8
C17 C18 C19 122.1(7)
C17 C18 H18 118.9
C19 C18 H18 118.9
C35 C34 C33 118.0(7)
C35 C34 I5 122.6(6)
C33 C34 I5 119.4(6)
C6 C5 C4 121.2(7)
C6 C5 H5 119.4
C4 C5 H5 119.4
F2 C29 C30 120.0(8)
F2 C29 C28 118.7(9)
C30 C29 C28 121.2(8)
C18 C17 C16 121.0(7)
C18 C17 H17 119.5
C16 C17 H17 119.5
C29 C30 C31 119.4(7)
C29 C30 I3 120.1(7)
C31 C30 I3 120.4(7)
C39 C40 C41 118.2(8)
C39 C40 I8 121.0(6)
C41 C40 I8 120.7(7)
C9 C8 C7 119.6(8)
C9 C8 H8 120.2
C7 C8 H8 120.2
F7 C39 C40 120.6(8)
F7 C39 C38 117.1(8)
C40 C39 C38 122.3(8)

loop_
_geom_bond_atom_site_label_1
_geom_bond_atom_site_label_2
_geom_bond_distance
I6 C36 2.095(8)
I1 C26 2.080(8)
I2 C28 2.092(9)
I4 C32 2.077(7)
I9 C42 2.077(8)
I7 C38 2.076(8)
I5 C34 2.079(8)
I8 C40 2.081(8)
I3 C30 2.096(8)
Co1 N1 2.153(5)
Co1 N3 2.153(5)
Co1 N4 2.173(6)
Co1 N2 2.201(6)
Co1 Cl2 2.387(2)
Co1 Cl1 2.4278(19)
F3 C31 1.338(10)
F1 C27 1.348(9)
F9 C43 1.353(9)
F6 C37 1.341(9)
F8 C41 1.339(9)
F5 C35 1.329(8)
N4 C13 1.323(9)
N4 C24 1.377(8)
F4 C33 1.343(9)
F7 C39 1.337(9)
N1 C1 1.326(9)
N1 C12 1.347(9)
N2 C10 1.315(8)
N2 C11 1.376(9)
N3 C22 1.308(8)
N3 C23 1.370(8)
F2 C29 1.323(9)
C24 C23 1.406(10)
C24 C16 1.408(10)
C13 C14 1.394(10)
C13 H13 0.9300
C11 C7 1.393(10)
C11 C12 1.424(10)
C36 C37 1.375(10)
C36 C35 1.384(11)
C26 C31 1.356(10)
C26 C27 1.376(11)
C23 C19 1.420(9)
C12 C4 1.405(9)
C1 C2 1.407(10)
C1 H1 0.9300
C19 C20 1.393(12)
C19 C18 1.438(11)
C42 C41 1.361(11)
C42 C43 1.372(12)
C22 C21 1.402(10)
C22 H22 0.9300
C16 C15 1.395(11)
C16 C17 1.435(11)
C14 C15 1.376(11)
C14 H14 0.9300
C10 C9 1.394(11)
C10 H10 0.9300
C7 C8 1.388(11)
C7 C6 1.441(10)
C4 C3 1.411(11)
C4 C5 1.429(11)
C3 C2 1.356(11)
C3 H3 0.9300
C35 C34 1.365(11)
C15 H15 0.9300
C9 C8 1.366(11)
C9 H9 0.9300
C32 C33 1.367(12)
C32 C37 1.382(10)
C33 C34 1.387(11)
C2 H2 0.9300
C38 C43 1.379(11)
C38 C39 1.402(11)
C28 C29 1.374(11)
C28 C27 1.387(10)
C31 C30 1.398(12)
C41 C40 1.363(11)
C20 C21 1.360(12)
C20 H20 0.9300
C6 C5 1.335(12)
C6 H6 0.9300
C21 H21 0.9300
C18 C17 1.336(12)
C18 H18 0.9300
C5 H5 0.9300
C29 C30 1.369(12)
C17 H17 0.9300
C40 C39 1.350(12)
C8 H8 0.9300
